data_1564894
loop_
_publ_author_name
'Lau, Tai-Chu'
'Xiang, Jing'
'Ming, Peng'
'Yi, PAN'
'Luo, Li-Juan'
'Cheng, Shun-Cheung'
'Jin, XinXin'
'Yiu, Shek-Man'
'Man, Wai-Lun'
'Ko, Chi-Chiu'
'LAU, Kai Chung'

_publ_section_title
;
 Visible Light-Induced Oxidative N-dealkylation of Alkylamines by a
 Luminescent Osmium(VI) Nitrido Complex
;
_journal_name_full 'Chemical Science'
_journal_paper_doi 10.1039/D1SC04369B
_journal_year 2021
_chemical_formula_sum 'C45 H36 N7 O4 Os P'
_chemical_formula_weight 959.98
_space_group_crystal_system triclinic
_space_group_IT_number 2
_space_group_name_Hall '-P 1'
_space_group_name_H-M_alt 'P -1'
_atom_sites_solution_hydrogens geom
_audit_creation_method SHELXL-2014/7
_audit_update_record
;
2021-05-14 deposited with the CCDC.	2021-10-08 downloaded from the CCDC.
;
_cell_angle_alpha 108.857(10)
_cell_angle_beta 93.523(10)
_cell_angle_gamma 91.599(9)
_cell_formula_units_Z 2
_cell_length_a 7.541(4)
_cell_length_b 16.410(9)
_cell_length_c 17.308(10)
_cell_measurement_reflns_used 3746
_cell_measurement_temperature 296(2)
_cell_measurement_theta_max 26.65
_cell_measurement_theta_min 2.41
_cell_volume 2020.5(19)
_computing_cell_refinement 'Bruker SMART'
_computing_data_collection 'Bruker SMART'
_computing_data_reduction 'Bruker SAINT'
_computing_structure_refinement 'SHELXL-2014/7 (Sheldrick, 2014)'
_computing_structure_solution 'Bruker SHELXTL'
_diffrn_ambient_temperature 296(2)
_diffrn_measured_fraction_theta_full 0.956
_diffrn_measured_fraction_theta_max 0.956
_diffrn_measurement_device_type 'CCD area detector'
_diffrn_measurement_method 'phi and omega scans'
_diffrn_radiation_type MoK\a
_diffrn_radiation_wavelength 0.71073
_diffrn_reflns_av_R_equivalents 0.0392
_diffrn_reflns_av_unetI/netI 0.0653
_diffrn_reflns_Laue_measured_fraction_full 0.956
_diffrn_reflns_Laue_measured_fraction_max 0.956
_diffrn_reflns_limit_h_max 8
_diffrn_reflns_limit_h_min -8
_diffrn_reflns_limit_k_max 19
_diffrn_reflns_limit_k_min -19
_diffrn_reflns_limit_l_max 15
_diffrn_reflns_limit_l_min -20
_diffrn_reflns_number 12353
_diffrn_reflns_point_group_measured_fraction_full 0.956
_diffrn_reflns_point_group_measured_fraction_max 0.956
_diffrn_reflns_theta_full 25.000
_diffrn_reflns_theta_max 25.000
_diffrn_reflns_theta_min 2.411
_exptl_absorpt_coefficient_mu 3.249
_exptl_absorpt_correction_T_max 0.91122
_exptl_absorpt_correction_T_min 0.81667
_exptl_absorpt_correction_type multi-scan
_exptl_absorpt_process_details sadabs
_exptl_crystal_colour black
_exptl_crystal_density_diffrn 1.578
_exptl_crystal_description block
_exptl_crystal_F_000 956
_exptl_crystal_size_max 0.080
_exptl_crystal_size_mid 0.070
_exptl_crystal_size_min 0.070
_refine_diff_density_max 1.765
_refine_diff_density_min -2.101
_refine_diff_density_rms 0.343
_refine_ls_extinction_method none
_refine_ls_goodness_of_fit_ref 1.184
_refine_ls_hydrogen_treatment constr
_refine_ls_matrix_type full
_refine_ls_number_parameters 526
_refine_ls_number_reflns 6801
_refine_ls_number_restraints 1074
_refine_ls_restrained_S_all 1.116
_refine_ls_R_factor_all 0.0625
_refine_ls_R_factor_gt 0.0460
_refine_ls_shift/su_max 0.000
_refine_ls_shift/su_mean 0.000
_refine_ls_structure_factor_coef Fsqd
_refine_ls_weighting_details 'w=1/[\s^2^(Fo^2^)+(0.1137P)^2^] where P=(Fo^2^+2Fc^2^)/3'
_refine_ls_weighting_scheme calc
_refine_ls_wR_factor_gt 0.1258
_refine_ls_wR_factor_ref 0.1823
_reflns_Friedel_coverage 0.000
_reflns_number_gt 5822
_reflns_number_total 6801
_reflns_threshold_expression 'I > 2\s(I)'
_cod_data_source_file d1sc04369b2.cif
_cod_data_source_block mo_MAN0053_0m
_cod_original_cell_volume 2020.3(19)
_cod_database_code 1564894
_shelx_shelxl_version_number 2014/7
_shelx_space_group_comment
;
The symmetry employed for this shelxl refinement is uniquely defined
by the following loop, which should always be used as a source of
symmetry information in preference to the above space-group names.
They are only intended as comments.
;
_shelx_estimated_absorpt_t_min 0.781
_shelx_estimated_absorpt_t_max 0.805

loop_
_space_group_symop_operation_xyz
'x, y, z'
'-x, -y, -z'

loop_
_atom_site_label
_atom_site_type_symbol
_atom_site_fract_x
_atom_site_fract_y
_atom_site_fract_z
_atom_site_U_iso_or_equiv
_atom_site_adp_type
_atom_site_occupancy
_atom_site_site_symmetry_order
_atom_site_calc_flag
_atom_site_refinement_flags_posn
_atom_site_refinement_flags_adp
_atom_site_refinement_flags_occupancy
_atom_site_disorder_assembly
_atom_site_disorder_group
Os1 Os 0.68604(4) 0.87990(2) 0.71192(2) 0.02357(17) Uani 1 1 d . U . . .
P1 P 0.0216(3) 0.34313(16) 0.73157(16) 0.0273(5) Uani 1 1 d . U . . .
N1 N 0.6214(11) 0.8781(5) 0.8273(5) 0.0294(16) Uani 1 1 d . U . . .
N2 N 0.8656(15) 1.0690(6) 0.8135(7) 0.057(3) Uani 1 1 d . U . . .
N3 N 0.7963(12) 0.8809(6) 0.5387(5) 0.035(2) Uani 1 1 d . U . . .
N4 N 0.5639(15) 0.6797(7) 0.6633(7) 0.052(3) Uani 1 1 d . U . . .
N5 N 0.4647(11) 0.9058(6) 0.6767(5) 0.0344(19) Uani 1 1 d . U . . .
N6 N 1.1602(13) 0.6566(7) 0.9419(7) 0.047(2) Uani 1 1 d . U . . .
N7 N 0.833(2) 0.4110(12) 0.5308(10) 0.096(5) Uani 1 1 d . U . . .
O1 O 0.9309(9) 0.8394(4) 0.7362(4) 0.0301(14) Uani 1 1 d . U . . .
O2 O 1.2843(11) 0.6094(7) 0.9228(7) 0.065(3) Uani 1 1 d . U . . .
O3 O 1.0876(13) 0.6636(7) 1.0043(6) 0.064(3) Uani 1 1 d . U . . .
O4 O 0.6329(9) 0.8343(4) 0.9400(4) 0.0295(14) Uani 1 1 d . U . . .
C1 C 0.4735(13) 0.9101(6) 0.8704(6) 0.0304(19) Uani 1 1 d . U . . .
C2 C 0.3390(13) 0.9597(7) 0.8616(7) 0.036(2) Uani 1 1 d . U . . .
H2 H 0.3347 0.9817 0.8183 0.043 Uiso 1 1 calc R U . . .
C3 C 0.2088(14) 0.9780(8) 0.9156(7) 0.039(2) Uani 1 1 d . U . . .
H3 H 0.1148 1.0107 0.9078 0.047 Uiso 1 1 calc R U . . .
C4 C 0.2169(14) 0.9478(8) 0.9820(7) 0.043(2) Uani 1 1 d . U . . .
H4 H 0.1261 0.9604 1.0174 0.052 Uiso 1 1 calc R U . . .
C5 C 0.3568(13) 0.8988(7) 0.9981(7) 0.033(2) Uani 1 1 d . U . . .
H5 H 0.3651 0.8805 1.0437 0.040 Uiso 1 1 calc R U . . .
C6 C 0.4802(13) 0.8807(6) 0.9398(6) 0.0274(19) Uani 1 1 d . U . . .
C7 C 0.7113(12) 0.8354(6) 0.8696(6) 0.0255(18) Uani 1 1 d . U . . .
C8 C 0.8786(12) 0.7904(6) 0.8536(6) 0.0254(18) Uani 1 1 d . U . . .
C9 C 0.9414(13) 0.7459(6) 0.9050(6) 0.0298(19) Uani 1 1 d . U . . .
H9 H 0.8797 0.7437 0.9492 0.036 Uiso 1 1 calc R U . . .
C10 C 1.0954(14) 0.7059(7) 0.8881(7) 0.036(2) Uani 1 1 d . U . . .
C11 C 1.1963(14) 0.7107(7) 0.8262(7) 0.038(2) Uani 1 1 d . U . . .
H11 H 1.3026 0.6828 0.8178 0.046 Uiso 1 1 calc R U . . .
C12 C 1.1411(13) 0.7553(7) 0.7789(6) 0.030(2) Uani 1 1 d . U . . .
H12 H 1.2110 0.7597 0.7378 0.036 Uiso 1 1 calc R U . . .
C13 C 0.9777(13) 0.7965(7) 0.7893(6) 0.032(2) Uani 1 1 d . U . . .
C14 C 0.7973(14) 1.0044(7) 0.7699(7) 0.035(2) Uani 1 1 d . U . . .
C15 C 0.7594(13) 0.8786(6) 0.6002(7) 0.031(2) Uani 1 1 d . U . . .
C16 C 0.6080(13) 0.7505(6) 0.6769(6) 0.028(2) Uani 1 1 d . U . . .
C17 C 0.3225(13) 0.9076(8) 0.6440(7) 0.037(2) Uani 1 1 d . U . . .
C18 C 0.2286(16) 0.8258(9) 0.5832(9) 0.053(3) Uani 1 1 d . U . . .
H18A H 0.3109 0.7806 0.5693 0.079 Uiso 1 1 calc R U . . .
H18B H 0.1861 0.8374 0.5345 0.079 Uiso 1 1 calc R U . . .
H18C H 0.1301 0.8081 0.6076 0.079 Uiso 1 1 calc R U . . .
C19 C 0.227(2) 0.9905(10) 0.6536(10) 0.064(4) Uani 1 1 d . U . . .
H19A H 0.2757 1.0347 0.7022 0.096 Uiso 1 1 calc R U . . .
H19B H 0.1025 0.9806 0.6577 0.096 Uiso 1 1 calc R U . . .
H19C H 0.2428 1.0086 0.6068 0.096 Uiso 1 1 calc R U . . .
C20 C 0.1591(15) 0.3779(7) 0.6678(7) 0.038(2) Uani 1 1 d . U . . .
C21 C 0.2213(15) 0.4628(7) 0.6882(7) 0.041(2) Uani 1 1 d . U . . .
H21 H 0.1863 0.5041 0.7349 0.049 Uiso 1 1 calc R U . . .
C22 C 0.3385(16) 0.4862(8) 0.6375(8) 0.047(3) Uani 1 1 d . U . . .
H22 H 0.3814 0.5432 0.6516 0.057 Uiso 1 1 calc R U . . .
C23 C 0.3899(18) 0.4271(9) 0.5686(9) 0.057(3) Uani 1 1 d . U . . .
H23 H 0.4641 0.4444 0.5352 0.069 Uiso 1 1 calc R U . . .
C24 C 0.3309(17) 0.3387(9) 0.5469(9) 0.054(3) Uani 1 1 d . U . . .
H24 H 0.3732 0.2973 0.5022 0.064 Uiso 1 1 calc R U . . .
C25 C 0.2104(16) 0.3162(8) 0.5936(7) 0.043(2) Uani 1 1 d . U . . .
H25 H 0.1609 0.2602 0.5769 0.051 Uiso 1 1 calc R U . . .
C26 C -0.1064(13) 0.4319(6) 0.7863(6) 0.0310(19) Uani 1 1 d . U . . .
C27 C -0.1889(15) 0.4799(7) 0.7483(8) 0.044(2) Uani 1 1 d . U . . .
H27 H -0.1757 0.4672 0.6926 0.052 Uiso 1 1 calc R U . . .
C28 C -0.2969(16) 0.5500(8) 0.7867(9) 0.054(3) Uani 1 1 d . U . . .
H28 H -0.3533 0.5828 0.7586 0.065 Uiso 1 1 calc R U . . .
C29 C -0.3101(16) 0.5648(8) 0.8723(9) 0.051(3) Uani 1 1 d . U . . .
H29 H -0.3781 0.6092 0.9015 0.061 Uiso 1 1 calc R U . . .
C30 C -0.2236(16) 0.5145(8) 0.9132(9) 0.054(3) Uani 1 1 d . U . . .
H30 H -0.2373 0.5246 0.9685 0.065 Uiso 1 1 calc R U . . .
C31 C -0.1195(15) 0.4509(7) 0.8720(8) 0.043(2) Uani 1 1 d . U . . .
H31 H -0.0567 0.4197 0.8999 0.052 Uiso 1 1 calc R U . . .
C32 C 0.1668(13) 0.3119(6) 0.8017(6) 0.0286(18) Uani 1 1 d . U . . .
C33 C 0.1204(15) 0.2435(7) 0.8279(7) 0.038(2) Uani 1 1 d . U . . .
H33 H 0.0121 0.2131 0.8083 0.045 Uiso 1 1 calc R U . . .
C34 C 0.2344(16) 0.2185(8) 0.8840(7) 0.042(2) Uani 1 1 d . U . . .
H34 H 0.2044 0.1721 0.9013 0.051 Uiso 1 1 calc R U . . .
C35 C 0.3918(17) 0.2670(8) 0.9112(8) 0.048(3) Uani 1 1 d . U . . .
H35 H 0.4695 0.2507 0.9468 0.057 Uiso 1 1 calc R U . . .
C36 C 0.4416(17) 0.3353(9) 0.8905(8) 0.052(3) Uani 1 1 d . U . . .
H36 H 0.5474 0.3667 0.9133 0.063 Uiso 1 1 calc R U . . .
C37 C 0.3275(15) 0.3599(8) 0.8317(7) 0.043(2) Uani 1 1 d . U . . .
H37 H 0.3602 0.4060 0.8146 0.052 Uiso 1 1 calc R U . . .
C38 C -0.1275(13) 0.2515(6) 0.6755(6) 0.0301(19) Uani 1 1 d . U . . .
C39 C -0.0569(14) 0.1708(7) 0.6402(7) 0.035(2) Uani 1 1 d . U . . .
H39 H 0.0655 0.1651 0.6433 0.042 Uiso 1 1 calc R U . . .
C40 C -0.1705(15) 0.0996(7) 0.6005(7) 0.039(2) Uani 1 1 d . U . . .
H40 H -0.1251 0.0454 0.5792 0.047 Uiso 1 1 calc R U . . .
C41 C -0.3530(17) 0.1097(8) 0.5927(9) 0.055(3) Uani 1 1 d . U . . .
H41 H -0.4288 0.0630 0.5628 0.065 Uiso 1 1 calc R U . . .
C42 C -0.4187(18) 0.1862(9) 0.6282(10) 0.062(3) Uani 1 1 d . U . . .
H42 H -0.5413 0.1914 0.6261 0.074 Uiso 1 1 calc R U . . .
C43 C -0.3059(16) 0.2594(8) 0.6688(8) 0.050(3) Uani 1 1 d . U . . .
H43 H -0.3535 0.3130 0.6910 0.061 Uiso 1 1 calc R U . . .
C44 C 1.030(3) 0.3759(14) 0.4107(12) 0.094(5) Uani 1 1 d . U . . .
H44A H 0.9825 0.4014 0.3716 0.141 Uiso 1 1 calc R U . . .
H44B H 1.0299 0.3145 0.3853 0.141 Uiso 1 1 calc R U . . .
H44C H 1.1489 0.3986 0.4294 0.141 Uiso 1 1 calc R U . . .
C45 C 0.922(3) 0.3953(12) 0.4784(11) 0.081(5) Uani 1 1 d . U . . .

loop_
_atom_site_aniso_label
_atom_site_aniso_U_11
_atom_site_aniso_U_22
_atom_site_aniso_U_33
_atom_site_aniso_U_23
_atom_site_aniso_U_13
_atom_site_aniso_U_12
Os1 0.0221(2) 0.0234(2) 0.0256(2) 0.00835(17) 0.00319(15) 0.00066(14)
P1 0.0284(13) 0.0245(12) 0.0313(14) 0.0130(11) -0.0003(11) -0.0008(10)
N1 0.027(3) 0.027(3) 0.032(4) 0.007(3) 0.007(3) 0.000(3)
N2 0.064(7) 0.030(5) 0.064(7) 0.001(5) 0.007(6) -0.016(5)
N3 0.044(5) 0.035(5) 0.027(5) 0.013(4) 0.004(4) 0.003(4)
N4 0.065(7) 0.040(6) 0.051(6) 0.020(5) -0.007(5) -0.009(5)
N5 0.029(4) 0.040(4) 0.032(4) 0.009(4) 0.007(3) -0.005(3)
N6 0.038(5) 0.048(5) 0.055(6) 0.020(5) -0.006(4) -0.001(4)
N7 0.077(10) 0.121(12) 0.069(10) 0.003(9) 0.000(8) 0.015(9)
O1 0.026(3) 0.032(3) 0.035(3) 0.014(3) 0.006(3) 0.002(3)
O2 0.046(5) 0.086(6) 0.092(7) 0.065(6) 0.014(5) 0.041(5)
O3 0.074(6) 0.091(7) 0.048(5) 0.048(5) 0.007(5) 0.026(5)
O4 0.032(3) 0.032(3) 0.028(3) 0.014(3) 0.004(3) 0.002(3)
C1 0.023(4) 0.032(4) 0.033(4) 0.005(4) 0.005(4) -0.001(3)
C2 0.028(5) 0.039(5) 0.034(5) 0.002(4) 0.003(4) -0.003(4)
C3 0.029(5) 0.048(5) 0.034(5) 0.006(5) 0.004(4) 0.005(4)
C4 0.031(5) 0.048(5) 0.047(6) 0.008(5) 0.016(4) 0.001(4)
C5 0.030(5) 0.038(5) 0.033(5) 0.012(4) 0.009(4) 0.006(4)
C6 0.027(4) 0.031(4) 0.028(4) 0.014(4) 0.002(4) 0.008(3)
C7 0.027(4) 0.025(4) 0.024(4) 0.007(3) 0.008(3) 0.000(3)
C8 0.028(4) 0.026(4) 0.025(4) 0.013(3) -0.004(3) -0.001(3)
C9 0.028(4) 0.028(4) 0.032(4) 0.009(4) 0.001(4) -0.001(3)
C10 0.032(5) 0.040(5) 0.035(5) 0.013(4) -0.004(4) -0.002(4)
C11 0.028(5) 0.037(5) 0.045(5) 0.005(4) 0.001(4) 0.006(4)
C12 0.026(4) 0.041(5) 0.030(5) 0.020(4) -0.005(4) 0.000(4)
C13 0.026(4) 0.030(4) 0.032(4) -0.002(4) 0.010(4) -0.010(3)
C14 0.031(5) 0.031(5) 0.047(5) 0.014(4) 0.011(4) 0.005(4)
C15 0.027(4) 0.026(4) 0.036(5) 0.006(4) 0.003(4) 0.003(4)
C16 0.033(5) 0.028(5) 0.025(4) 0.010(4) 0.000(4) 0.001(4)
C17 0.024(5) 0.055(6) 0.043(6) 0.032(5) -0.001(4) 0.004(4)
C18 0.038(6) 0.065(8) 0.065(8) 0.035(7) -0.002(6) 0.004(6)
C19 0.055(8) 0.081(10) 0.062(9) 0.031(8) 0.002(7) 0.012(7)
C20 0.039(4) 0.036(4) 0.038(5) 0.013(4) 0.007(4) -0.007(4)
C21 0.048(5) 0.039(5) 0.042(5) 0.021(4) 0.005(4) 0.001(4)
C22 0.045(5) 0.050(6) 0.058(6) 0.034(5) -0.002(5) -0.008(5)
C23 0.053(6) 0.069(6) 0.056(6) 0.029(5) 0.015(5) -0.005(5)
C24 0.055(6) 0.063(6) 0.055(6) 0.032(5) 0.018(5) 0.018(5)
C25 0.048(5) 0.039(5) 0.046(5) 0.019(4) 0.012(5) 0.008(4)
C26 0.031(4) 0.030(4) 0.032(4) 0.011(4) 0.003(4) 0.000(3)
C27 0.043(5) 0.031(5) 0.053(6) 0.007(5) 0.001(5) 0.006(4)
C28 0.043(6) 0.036(5) 0.075(7) 0.007(5) 0.000(5) 0.005(5)
C29 0.037(5) 0.044(6) 0.061(6) 0.001(5) 0.005(5) 0.000(5)
C30 0.046(6) 0.045(6) 0.057(6) -0.002(5) 0.013(5) -0.005(5)
C31 0.041(5) 0.035(5) 0.051(5) 0.012(4) 0.006(4) 0.000(4)
C32 0.031(4) 0.029(4) 0.029(4) 0.015(4) -0.002(4) 0.004(3)
C33 0.038(5) 0.039(5) 0.035(5) 0.012(4) -0.005(4) -0.005(4)
C34 0.057(6) 0.047(5) 0.036(5) 0.035(4) -0.014(5) 0.002(5)
C35 0.056(6) 0.054(6) 0.042(5) 0.031(5) -0.014(5) 0.008(5)
C36 0.045(6) 0.061(6) 0.044(6) 0.012(5) -0.011(5) -0.013(5)
C37 0.044(5) 0.047(5) 0.046(5) 0.026(4) 0.001(4) -0.007(4)
C38 0.033(4) 0.028(4) 0.034(4) 0.017(4) -0.007(4) 0.000(3)
C39 0.034(5) 0.033(5) 0.040(5) 0.016(4) -0.006(4) 0.002(4)
C40 0.052(5) 0.026(5) 0.042(5) 0.018(4) -0.007(5) 0.000(4)
C41 0.050(6) 0.038(5) 0.061(6) -0.002(5) 0.000(5) -0.018(5)
C42 0.041(6) 0.051(6) 0.080(7) 0.004(6) 0.001(6) -0.008(5)
C43 0.039(5) 0.040(5) 0.056(6) -0.004(5) -0.003(5) -0.007(4)
C44 0.096(12) 0.107(13) 0.079(12) 0.031(11) -0.004(10) 0.028(10)
C45 0.082(11) 0.087(12) 0.057(10) 0.005(9) -0.007(9) -0.001(9)

loop_
_atom_type_symbol
_atom_type_description
_atom_type_scat_dispersion_real
_atom_type_scat_dispersion_imag
_atom_type_scat_source
C C 0.0033 0.0016 'International Tables Vol C Tables 4.2.6.8 and 6.1.1.4'
H H 0.0000 0.0000 'International Tables Vol C Tables 4.2.6.8 and 6.1.1.4'
N N 0.0061 0.0033 'International Tables Vol C Tables 4.2.6.8 and 6.1.1.4'
O O 0.0106 0.0060 'International Tables Vol C Tables 4.2.6.8 and 6.1.1.4'
P P 0.1023 0.0942 'International Tables Vol C Tables 4.2.6.8 and 6.1.1.4'
Os Os -1.2165 7.6030 'International Tables Vol C Tables 4.2.6.8 and 6.1.1.4'

loop_
_geom_angle_atom_site_label_1
_geom_angle_atom_site_label_2
_geom_angle_atom_site_label_3
_geom_angle
_geom_angle_site_symmetry_1
_geom_angle_site_symmetry_3
_geom_angle_publ_flag
N5 Os1 C15 85.1(4) . . ?
N5 Os1 O1 172.5(3) . . ?
C15 Os1 O1 89.6(3) . . ?
N5 Os1 C16 90.9(4) . . ?
C15 Os1 C16 96.2(4) . . ?
O1 Os1 C16 84.4(3) . . ?
N5 Os1 C14 99.8(4) . . ?
C15 Os1 C14 92.7(4) . . ?
O1 Os1 C14 85.6(3) . . ?
C16 Os1 C14 166.6(4) . . ?
N5 Os1 N1 97.5(4) . . ?
C15 Os1 N1 177.3(3) . . ?
O1 Os1 N1 87.7(3) . . ?
C16 Os1 N1 83.0(4) . . ?
C14 Os1 N1 87.6(4) . . ?
C20 P1 C32 106.7(5) . . ?
C20 P1 C26 108.7(5) . . ?
C32 P1 C26 110.3(5) . . ?
C20 P1 C38 113.2(5) . . ?
C32 P1 C38 108.5(4) . . ?
C26 P1 C38 109.5(5) . . ?
C7 N1 C1 106.9(8) . . ?
C7 N1 Os1 123.4(7) . . ?
C1 N1 Os1 129.2(7) . . ?
C17 N5 Os1 167.9(9) . . ?
O3 N6 O2 120.9(11) . . ?
O3 N6 C10 119.1(10) . . ?
O2 N6 C10 120.0(10) . . ?
C13 O1 Os1 128.4(6) . . ?
C7 O4 C6 103.7(7) . . ?
C2 C1 N1 135.6(10) . . ?
C2 C1 C6 118.0(9) . . ?
N1 C1 C6 106.4(9) . . ?
C1 C2 C3 120.8(11) . . ?
C2 C3 C4 120.1(11) . . ?
C3 C4 C5 123.0(10) . . ?
C6 C5 C4 113.7(10) . . ?
C5 C6 O4 126.5(9) . . ?
C5 C6 C1 124.3(9) . . ?
O4 C6 C1 109.2(8) . . ?
N1 C7 O4 113.8(8) . . ?
N1 C7 C8 130.3(8) . . ?
O4 C7 C8 115.9(8) . . ?
C9 C8 C13 120.5(9) . . ?
C9 C8 C7 119.6(9) . . ?
C13 C8 C7 119.8(9) . . ?
C10 C9 C8 117.5(10) . . ?
C9 C10 C11 123.6(10) . . ?
C9 C10 N6 117.4(10) . . ?
C11 C10 N6 119.0(10) . . ?
C12 C11 C10 119.4(10) . . ?
C11 C12 C13 121.3(10) . . ?
O1 C13 C8 125.6(9) . . ?
O1 C13 C12 116.9(8) . . ?
C8 C13 C12 117.5(10) . . ?
N2 C14 Os1 168.4(11) . . ?
N3 C15 Os1 177.1(9) . . ?
N4 C16 Os1 175.1(10) . . ?
N5 C17 C19 123.3(12) . . ?
N5 C17 C18 121.3(11) . . ?
C19 C17 C18 115.3(10) . . ?
C21 C20 C25 118.9(10) . . ?
C21 C20 P1 121.7(9) . . ?
C25 C20 P1 119.4(8) . . ?
C20 C21 C22 119.4(12) . . ?
C23 C22 C21 121.2(11) . . ?
C22 C23 C24 120.6(11) . . ?
C25 C24 C23 118.4(13) . . ?
C24 C25 C20 121.1(11) . . ?
C27 C26 C31 119.2(11) . . ?
C27 C26 P1 121.3(9) . . ?
C31 C26 P1 119.5(8) . . ?
C26 C27 C28 124.8(13) . . ?
C29 C28 C27 113.9(12) . . ?
C30 C29 C28 122.0(12) . . ?
C31 C30 C29 119.9(13) . . ?
C30 C31 C26 120.2(12) . . ?
C33 C32 C37 120.2(9) . . ?
C33 C32 P1 121.2(8) . . ?
C37 C32 P1 118.6(8) . . ?
C32 C33 C34 121.6(10) . . ?
C35 C34 C33 116.1(10) . . ?
C36 C35 C34 125.2(11) . . ?
C35 C36 C37 118.8(11) . . ?
C32 C37 C36 117.9(10) . . ?
C43 C38 C39 119.6(10) . . ?
C43 C38 P1 121.1(8) . . ?
C39 C38 P1 119.3(8) . . ?
C40 C39 C38 119.7(10) . . ?
C39 C40 C41 119.7(10) . . ?
C42 C41 C40 120.0(11) . . ?
C41 C42 C43 121.2(13) . . ?
C38 C43 C42 119.8(12) . . ?
N7 C45 C44 178(2) . . ?

loop_
_geom_bond_atom_site_label_1
_geom_bond_atom_site_label_2
_geom_bond_distance
_geom_bond_site_symmetry_2
_geom_bond_publ_flag
Os1 N5 1.849(9) . ?
Os1 C15 2.038(11) . ?
Os1 O1 2.045(7) . ?
Os1 C16 2.068(10) . ?
Os1 C14 2.087(11) . ?
Os1 N1 2.094(9) . ?
P1 C20 1.770(11) . ?
P1 C32 1.791(10) . ?
P1 C26 1.803(11) . ?
P1 C38 1.815(10) . ?
N1 C7 1.336(13) . ?
N1 C1 1.399(13) . ?
N2 C14 1.168(14) . ?
N3 C15 1.128(14) . ?
N4 C16 1.143(14) . ?
N5 C17 1.187(13) . ?
N6 O3 1.214(14) . ?
N6 O2 1.225(13) . ?
N6 C10 1.488(14) . ?
N7 C45 1.13(2) . ?
O1 C13 1.363(13) . ?
O4 C7 1.391(11) . ?
O4 C6 1.398(11) . ?
C1 C2 1.350(15) . ?
C1 C6 1.432(14) . ?
C2 C3 1.369(15) . ?
C3 C4 1.390(16) . ?
C4 C5 1.411(16) . ?
C5 C6 1.382(14) . ?
C7 C8 1.475(13) . ?
C8 C9 1.391(13) . ?
C8 C13 1.407(13) . ?
C9 C10 1.351(14) . ?
C10 C11 1.372(16) . ?
C11 C12 1.321(15) . ?
C12 C13 1.415(14) . ?
C17 C19 1.524(18) . ?
C17 C18 1.534(18) . ?
C20 C21 1.383(15) . ?
C20 C25 1.437(16) . ?
C21 C22 1.411(16) . ?
C22 C23 1.359(19) . ?
C23 C24 1.426(19) . ?
C24 C25 1.370(17) . ?
C26 C27 1.323(15) . ?
C26 C31 1.425(16) . ?
C27 C28 1.432(17) . ?
C28 C29 1.43(2) . ?
C29 C30 1.400(19) . ?
C30 C31 1.359(17) . ?
C32 C33 1.384(14) . ?
C32 C37 1.402(15) . ?
C33 C34 1.423(14) . ?
C34 C35 1.378(17) . ?
C35 C36 1.334(18) . ?
C36 C37 1.454(17) . ?
C38 C43 1.357(16) . ?
C38 C39 1.402(15) . ?
C39 C40 1.387(15) . ?
C40 C41 1.395(17) . ?
C41 C42 1.331(19) . ?
C42 C43 1.409(17) . ?
C44 C45 1.42(3) . ?
